data_7106159
loop_
_publ_author_name
'Morifumi Fujita'
'Mikimasa Wakita'
'Takashi Sugimura'

_publ_section_title
;
 Enantioselective Prevost and Woodward reactions using chiral hypervalent
 iodine(III): switchover of stereochemical course of an optically active
 1,3-dioxolan-2-yl cation
;
_journal_name_full Chem.Commun.
_journal_page_first 3983
_journal_paper_doi 10.1039/c1cc10129c
_journal_volume 47
_journal_year 2011
_chemical_absolute_configuration rmad
_chemical_formula_moiety 'C22 H31 I O10, 0.5(H2 O)'
_chemical_formula_sum 'C22 H32 I O10.5'
_chemical_formula_weight 591.39
_space_group_IT_number 170
_symmetry_cell_setting hexagonal
_symmetry_Int_Tables_number 170
_symmetry_space_group_name_Hall 'P 65'
_symmetry_space_group_name_H-M 'P 65'
_cell_angle_alpha 90.0000
_cell_angle_beta 90.0000
_cell_angle_gamma 120.0000
_cell_formula_units_Z 6
_cell_length_a 23.3688(11)
_cell_length_b 23.3688(11)
_cell_length_c 8.5888(2)
_cell_measurement_reflns_used all
_cell_measurement_temperature 293.1
_cell_measurement_theta_max 27.5
_cell_measurement_theta_min 0
_cell_volume 4062.0(3)
_computing_cell_refinement 'Rigaku Diffractometer Controller'
_computing_data_collection 'Rigaku Diffractometer Controller'
_computing_data_reduction CrystalStructure
_computing_publication_material 'CrystalStructure 3.8'
_computing_structure_refinement CRYSTALS
_computing_structure_solution SIR92
_diffrn_ambient_temperature 293.1
_diffrn_measured_fraction_theta_full 0.995
_diffrn_measured_fraction_theta_max 0.995
_diffrn_measurement_device_type 'Quantum CCD1 on Rigaku AFC-7R'
_diffrn_measurement_method PHIOMEGA
_diffrn_radiation_type 'Mo K\a'
_diffrn_radiation_wavelength 0.71069
_diffrn_reflns_av_R_equivalents 0.043
_diffrn_reflns_limit_h_max 28
_diffrn_reflns_limit_h_min -30
_diffrn_reflns_limit_k_max 26
_diffrn_reflns_limit_k_min -30
_diffrn_reflns_limit_l_max 10
_diffrn_reflns_limit_l_min -10
_diffrn_reflns_number 36435
_diffrn_reflns_theta_full 27.49
_diffrn_reflns_theta_max 27.49
_exptl_absorpt_coefficient_mu 1.233
_exptl_absorpt_correction_T_max 1.2109
_exptl_absorpt_correction_T_min 0.4273
_exptl_absorpt_correction_type empirical
_exptl_absorpt_process_details
;
HIGASHI, T. (1995). Abscor - Empirical Absorption Correction,
Rigaku Corporation, Tokyo, Japan.
;
_exptl_crystal_colour colourless
_exptl_crystal_density_diffrn 1.450
_exptl_crystal_density_method 'not measured'
_exptl_crystal_description needle
_exptl_crystal_F_000 1806.00
_exptl_crystal_size_max 0.60
_exptl_crystal_size_mid 0.25
_exptl_crystal_size_min 0.20
_refine_diff_density_max 1.45
_refine_diff_density_min -0.75
_refine_ls_abs_structure_details 'Flack, H. D. (1983), Acta Cryst. A39, 876-881. 2838 Friedel Pairs'
_refine_ls_abs_structure_Flack 0.07(3)
_refine_ls_extinction_coef 825(55)
_refine_ls_extinction_method 'Larson (1970) Crystallographic Computing eq. 22'
_refine_ls_goodness_of_fit_ref 1.188
_refine_ls_hydrogen_treatment refall
_refine_ls_number_parameters 342
_refine_ls_number_reflns 5061
_refine_ls_R_factor_gt 0.0517
_refine_ls_shift/su_max 0.0004
_refine_ls_structure_factor_coef F
_refine_ls_weighting_details 'w = 1/[0.0010Fo^2^ + 3.0000\s(Fo^2^) + 0.5000]'
_refine_ls_weighting_scheme calc
_refine_ls_wR_factor_ref 0.0577
_reflns_number_gt 5047
_reflns_number_total 6141
_reflns_threshold_expression F^2^>2.0\s(F^2^)
_cod_data_source_file c1cc10129c.txt
_cod_data_source_block '_5-yy-04'
_cod_original_formula_sum 'C22 H32 I O10.50 '
_cod_database_code 7106159

loop_
_symmetry_equiv_pos_site_id
_symmetry_equiv_pos_as_xyz
1 +X,+Y,+Z
2 +X-Y,+X,5/6+Z
3 -Y,+X-Y,2/3+Z
4 -X,-Y,1/2+Z
5 -X+Y,-X,1/3+Z
6 +Y,-X+Y,1/6+Z

loop_
_atom_site_label
_atom_site_type_symbol
_atom_site_fract_x
_atom_site_fract_y
_atom_site_fract_z
_atom_site_U_iso_or_equiv
_atom_site_adp_type
_atom_site_occupancy
_atom_site_symmetry_multiplicity
_atom_site_calc_flag
_atom_site_refinement_flags
_atom_site_disorder_assembly
_atom_site_disorder_group
I(1) I 0.68809(2) 0.05683(2) 0.4139(4) 0.04858(11) Uani 1.00 1 d . . .
O(1) O 0.6891(2) 0.1780(2) 0.5503(6) 0.0575(13) Uani 1.00 1 d . . .
O(2) O 0.7488(3) 0.3514(2) 0.5706(9) 0.099(2) Uani 1.00 1 d . . .
O(3) O 0.7949(2) 0.2895(2) 0.6186(8) 0.0817(18) Uani 1.00 1 d . . .
O(4) O 0.5868(2) 0.0329(2) 0.4399(7) 0.0638(14) Uani 1.00 1 d . . .
O(5) O 0.5823(3) 0.0025(4) 0.1989(8) 0.111(2) Uani 1.00 1 d . . .
O(6) O 0.7920(2) 0.0891(2) 0.4462(6) 0.0692(15) Uani 1.00 1 d . . .
O(7) O 0.7824(3) 0.0488(3) 0.2101(8) 0.097(2) Uani 1.00 1 d . . .
O(8) O 0.7037(2) -0.0038(2) 0.7131(6) 0.0585(14) Uani 1.00 1 d . . .
O(9) O 0.5931(3) -0.0991(3) 0.8596(8) 0.094(2) Uani 1.00 1 d . . .
O(10) O 0.6555(2) -0.1084(2) 1.0419(7) 0.0803(18) Uani 1.00 1 d . . .
O(11) O 1.005(2) 0.0003(17) 0.429(11) 0.259(17) Uani 0.50 1 d P . .
C(1) C 0.6929(3) 0.1457(3) 0.6765(8) 0.0480(17) Uani 1.00 1 d . . .
C(2) C 0.6946(3) 0.0882(3) 0.6451(7) 0.0450(15) Uani 1.00 1 d . . .
C(3) C 0.6943(3) 0.1634(3) 0.8302(9) 0.064(2) Uani 1.00 1 d . . .
C(4) C 0.6989(3) 0.0500(2) 0.7600(8) 0.0461(15) Uani 1.00 1 d . . .
C(5) C 0.6975(3) 0.1248(3) 0.9444(8) 0.067(2) Uani 1.00 1 d . . .
C(6) C 0.7004(3) 0.0684(3) 0.914(2) 0.066(2) Uani 1.00 1 d . . .
C(7) C 0.6797(3) 0.2362(3) 0.5677(8) 0.0507(17) Uani 1.00 1 d . . .
C(8) C 0.7451(3) 0.2983(3) 0.5833(9) 0.0589(19) Uani 1.00 1 d . . .
C(9) C 0.8581(4) 0.3484(5) 0.6526(15) 0.110(3) Uani 1.00 1 d . . .
C(10) C 0.6405(3) 0.2357(3) 0.4308(12) 0.073(2) Uani 1.00 1 d . . .
C(11) C 0.6700(5) 0.2287(4) 0.2799(11) 0.090(3) Uani 1.00 1 d . . .
C(12) C 0.5700(4) 0.1805(5) 0.4384(19) 0.118(4) Uani 1.00 1 d . . .
C(13) C 0.5559(3) 0.0110(4) 0.3101(9) 0.066(2) Uani 1.00 1 d . . .
C(14) C 0.4850(4) -0.0053(5) 0.3150(12) 0.089(3) Uani 1.00 1 d . . .
C(15) C 0.8153(4) 0.0748(4) 0.3235(10) 0.070(2) Uani 1.00 1 d . . .
C(16) C 0.8872(4) 0.0968(5) 0.3390(12) 0.099(3) Uani 1.00 1 d . . .
C(17) C 0.7107(3) -0.0448(3) 0.8255(8) 0.0547(19) Uani 1.00 1 d . . .
C(18) C 0.6462(3) -0.0861(3) 0.9058(10) 0.062(2) Uani 1.00 1 d . . .
C(19) C 0.5995(5) -0.1498(5) 1.1369(13) 0.101(3) Uani 1.00 1 d . . .
C(20) C 0.7345(3) -0.0856(3) 0.7409(11) 0.071(2) Uani 1.00 1 d . . .
C(21) C 0.8045(5) -0.0434(5) 0.6874(16) 0.120(4) Uani 1.00 1 d . . .
C(22) C 0.6895(5) -0.1226(4) 0.6021(12) 0.104(3) Uani 1.00 1 d . . .
H(1) H 0.6927 0.2021 0.8562 0.077 Uiso 1.00 1 c R . .
H(2) H 0.6977 0.1373 1.0497 0.079 Uiso 1.00 1 c R . .
H(3) H 0.7042 0.0432 0.9962 0.080 Uiso 1.00 1 c R . .
H(4) H 0.6545 0.2305 0.6590 0.061 Uiso 1.00 1 c R . .
H(5) H 0.8824 0.3639 0.5583 0.118 Uiso 1.00 1 c R . .
H(6) H 0.8829 0.3391 0.7256 0.118 Uiso 1.00 1 c R . .
H(7) H 0.8499 0.3813 0.6938 0.118 Uiso 1.00 1 c R . .
H(8) H 0.6404 0.2763 0.4297 0.091 Uiso 1.00 1 c R . .
H(9) H 0.7010 0.2719 0.2447 0.111 Uiso 1.00 1 c R . .
H(10) H 0.6362 0.2074 0.2041 0.110 Uiso 1.00 1 c R . .
H(11) H 0.6917 0.2040 0.2955 0.110 Uiso 1.00 1 c R . .
H(12) H 0.5656 0.1419 0.3901 0.140 Uiso 1.00 1 c R . .
H(13) H 0.5425 0.1936 0.3867 0.140 Uiso 1.00 1 c R . .
H(14) H 0.5572 0.1714 0.5446 0.140 Uiso 1.00 1 c R . .
H(15) H 0.4576 -0.0502 0.3448 0.106 Uiso 1.00 1 c R . .
H(16) H 0.4721 0.0015 0.2149 0.107 Uiso 1.00 1 c R . .
H(17) H 0.4805 0.0226 0.3884 0.106 Uiso 1.00 1 c R . .
H(18) H 0.9140 0.1407 0.3020 0.131 Uiso 1.00 1 c R . .
H(19) H 0.8954 0.0676 0.2788 0.131 Uiso 1.00 1 c R . .
H(20) H 0.8975 0.0945 0.4450 0.131 Uiso 1.00 1 c R . .
H(21) H 0.7429 -0.0177 0.9002 0.067 Uiso 1.00 1 c R . .
H(22) H 0.5908 -0.1234 1.2063 0.122 Uiso 1.00 1 c R . .
H(23) H 0.6081 -0.1792 1.1950 0.122 Uiso 1.00 1 c R . .
H(24) H 0.5621 -0.1744 1.0718 0.122 Uiso 1.00 1 c R . .
H(25) H 0.7332 -0.1174 0.8117 0.090 Uiso 1.00 1 c R . .
H(26) H 0.8045 -0.0267 0.5865 0.155 Uiso 1.00 1 c R . .
H(27) H 0.8258 -0.0690 0.6834 0.155 Uiso 1.00 1 c R . .
H(28) H 0.8275 -0.0076 0.7576 0.155 Uiso 1.00 1 c R . .
H(29) H 0.6549 -0.1647 0.6345 0.132 Uiso 1.00 1 c R . .
H(30) H 0.7153 -0.1281 0.5245 0.132 Uiso 1.00 1 c R . .
H(31) H 0.6711 -0.0977 0.5605 0.132 Uiso 1.00 1 c R . .
H(32) H 0.9835 0.0254 0.4406 0.318 Uiso 0.50 1 c R . .
H(33) H 1.0172 -0.0078 0.5286 0.318 Uiso 0.50 1 c R . .

loop_
_atom_site_aniso_label
_atom_site_aniso_U_11
_atom_site_aniso_U_22
_atom_site_aniso_U_33
_atom_site_aniso_U_12
_atom_site_aniso_U_13
_atom_site_aniso_U_23
I(1) 0.0562(2) 0.0515(2) 0.03809(18) 0.0269(2) 0.00069(19) -0.00087(19)
O(1) 0.084(3) 0.052(2) 0.048(2) 0.043(2) 0.007(2) 0.0019(19)
O(2) 0.121(4) 0.055(3) 0.116(4) 0.040(3) -0.029(4) -0.002(3)
O(3) 0.055(2) 0.072(3) 0.113(4) 0.027(2) 0.005(2) 0.007(3)
O(4) 0.055(2) 0.082(3) 0.053(2) 0.033(2) -0.007(2) -0.006(2)
O(5) 0.087(4) 0.173(7) 0.061(3) 0.056(4) -0.013(3) -0.027(3)
O(6) 0.060(2) 0.093(3) 0.053(2) 0.037(2) 0.004(2) -0.006(2)
O(7) 0.099(4) 0.140(5) 0.060(3) 0.065(4) -0.005(3) -0.018(3)
O(8) 0.089(3) 0.055(2) 0.042(2) 0.044(2) 0.004(2) 0.0070(18)
O(9) 0.067(3) 0.124(5) 0.088(4) 0.045(3) -0.008(2) 0.017(3)
O(10) 0.082(3) 0.088(3) 0.072(3) 0.043(3) 0.009(2) 0.029(2)
O(11) 0.38(4) 0.19(2) 0.23(3) 0.16(3) 0.02(4) -0.07(3)
C(1) 0.056(3) 0.046(3) 0.041(3) 0.024(3) 0.004(2) -0.001(2)
C(2) 0.051(3) 0.040(3) 0.039(2) 0.019(2) 0.008(2) 0.003(2)
C(3) 0.076(4) 0.061(4) 0.055(4) 0.033(3) 0.011(3) -0.001(3)
C(4) 0.052(3) 0.044(3) 0.032(2) 0.017(2) 0.001(2) 0.000(2)
C(5) 0.091(5) 0.062(4) 0.044(4) 0.034(3) 0.003(3) -0.009(3)
C(6) 0.087(5) 0.068(4) 0.045(2) 0.042(3) -0.004(6) -0.004(5)
C(7) 0.051(3) 0.057(3) 0.044(3) 0.027(2) 0.009(3) 0.006(3)
C(8) 0.074(4) 0.056(3) 0.046(3) 0.032(3) 0.008(3) 0.000(3)
C(9) 0.063(5) 0.104(7) 0.127(8) 0.014(5) 0.002(5) -0.011(6)
C(10) 0.060(4) 0.066(4) 0.102(6) 0.038(3) 0.000(4) 0.003(4)
C(11) 0.102(6) 0.087(6) 0.086(6) 0.051(5) -0.021(5) 0.010(4)
C(12) 0.061(5) 0.092(6) 0.198(12) 0.036(4) -0.006(6) -0.011(8)
C(13) 0.062(4) 0.078(5) 0.051(3) 0.029(4) -0.003(3) -0.001(3)
C(14) 0.073(5) 0.103(6) 0.090(5) 0.044(5) -0.024(4) -0.014(5)
C(15) 0.074(5) 0.088(5) 0.059(4) 0.049(4) 0.013(4) 0.016(4)
C(16) 0.076(5) 0.162(9) 0.090(6) 0.081(6) 0.030(4) 0.027(6)
C(17) 0.060(4) 0.059(3) 0.048(3) 0.032(3) -0.002(3) 0.007(2)
C(18) 0.063(4) 0.063(3) 0.070(4) 0.037(3) 0.002(3) 0.012(3)
C(19) 0.096(6) 0.103(7) 0.105(7) 0.050(5) 0.051(5) 0.047(5)
C(20) 0.080(4) 0.062(4) 0.083(4) 0.044(3) 0.009(4) 0.020(4)
C(21) 0.109(7) 0.100(7) 0.177(12) 0.074(6) 0.052(7) 0.040(7)
C(22) 0.154(9) 0.081(5) 0.094(6) 0.072(6) -0.005(7) -0.019(5)

loop_
_atom_type_symbol
_atom_type_description
_atom_type_scat_dispersion_real
_atom_type_scat_dispersion_imag
_atom_type_scat_source
I I -0.474 1.812
;
International Tables for Crystallography
(1992, Vol. C, Tables 4.2.6.8 and 6.1.1.4)
;
O O 0.011 0.006
;
International Tables for Crystallography
(1992, Vol. C, Tables 4.2.6.8 and 6.1.1.4)
;
C C 0.003 0.002
;
International Tables for Crystallography
(1992, Vol. C, Tables 4.2.6.8 and 6.1.1.4)
;
H H 0.000 0.000
;
International Tables for Crystallography
(1992, Vol. C, Table 6.1.1.4)
;

loop_
_geom_angle_atom_site_label_1
_geom_angle_atom_site_label_2
_geom_angle_atom_site_label_3
_geom_angle
_geom_angle_publ_flag
_geom_angle_site_symmetry_1
_geom_angle_site_symmetry_2
_geom_angle_site_symmetry_3
O(4) I(1) O(6) 165.9(2) yes . . .
O(4) I(1) C(2) 82.6(2) yes . . .
O(6) I(1) C(2) 83.4(2) yes . . .
C(1) O(1) C(7) 120.7(5) yes . . .
C(8) O(3) C(9) 117.2(7) yes . . .
I(1) O(4) C(13) 109.7(5) yes . . .
I(1) O(6) C(15) 110.2(5) yes . . .
C(4) O(8) C(17) 120.3(5) yes . . .
C(18) O(10) C(19) 119.2(7) yes . . .
O(11) O(11) O(11) 175(5) yes 2_544 . 6_665
O(1) C(1) C(2) 115.2(6) yes . . .
O(1) C(1) C(3) 126.9(7) yes . . .
C(2) C(1) C(3) 117.9(7) yes . . .
I(1) C(2) C(1) 119.3(5) yes . . .
I(1) C(2) C(4) 118.2(5) yes . . .
C(1) C(2) C(4) 122.5(6) yes . . .
C(1) C(3) C(5) 119.5(8) yes . . .
O(8) C(4) C(2) 116.8(6) yes . . .
O(8) C(4) C(6) 124.1(7) yes . . .
C(2) C(4) C(6) 119.1(7) yes . . .
C(3) C(5) C(6) 123.0(9) yes . . .
C(4) C(6) C(5) 118.0(11) yes . . .
O(1) C(7) C(8) 110.5(6) yes . . .
O(1) C(7) C(10) 106.6(6) yes . . .
C(8) C(7) C(10) 113.8(6) yes . . .
O(2) C(8) O(3) 124.7(6) yes . . .
O(2) C(8) C(7) 120.2(8) yes . . .
O(3) C(8) C(7) 115.0(6) yes . . .
C(7) C(10) C(11) 111.5(8) yes . . .
C(7) C(10) C(12) 112.3(8) yes . . .
C(11) C(10) C(12) 107.9(8) yes . . .
O(4) C(13) O(5) 121.4(8) yes . . .
O(4) C(13) C(14) 113.8(7) yes . . .
O(5) C(13) C(14) 124.7(7) yes . . .
O(6) C(15) O(7) 122.7(9) yes . . .
O(6) C(15) C(16) 112.4(7) yes . . .
O(7) C(15) C(16) 124.8(9) yes . . .
O(8) C(17) C(18) 109.3(7) yes . . .
O(8) C(17) C(20) 107.5(6) yes . . .
C(18) C(17) C(20) 112.7(6) yes . . .
O(9) C(18) O(10) 122.9(7) yes . . .
O(9) C(18) C(17) 126.8(8) yes . . .
O(10) C(18) C(17) 110.3(6) yes . . .
C(17) C(20) C(21) 111.0(7) yes . . .
C(17) C(20) C(22) 111.4(8) yes . . .
C(21) C(20) C(22) 110.3(8) yes . . .
O(11) O(11) H(32) 91.8 no 2_544 . .
O(11) O(11) H(33) 157.9 no 2_544 . .
O(11) O(11) H(33) 35.8 no 2_544 . 2_544
O(11) O(11) H(32) 84.5 no 6_665 . .
O(11) O(11) H(33) 26.4 no 6_665 . .
O(11) O(11) H(33) 147.4 no 6_665 . 2_544
H(32) O(11) H(33) 109.5 no . . .
H(32) O(11) H(33) 98.2 no . . 2_544
H(33) O(11) H(33) 130.7 no . . 2_544
C(1) C(3) H(1) 120.3 no . . .
C(5) C(3) H(1) 120.2 no . . .
C(3) C(5) H(2) 118.4 no . . .
C(6) C(5) H(2) 118.5 no . . .
C(4) C(6) H(3) 120.7 no . . .
C(5) C(6) H(3) 121.3 no . . .
O(1) C(7) H(4) 108.7 no . . .
C(8) C(7) H(4) 108.8 no . . .
C(10) C(7) H(4) 108.3 no . . .
O(3) C(9) H(5) 108.6 no . . .
O(3) C(9) H(6) 111.2 no . . .
O(3) C(9) H(7) 108.6 no . . .
H(5) C(9) H(6) 109.5 no . . .
H(5) C(9) H(7) 109.5 no . . .
H(6) C(9) H(7) 109.5 no . . .
C(7) C(10) H(8) 108.1 no . . .
C(11) C(10) H(8) 109.1 no . . .
C(12) C(10) H(8) 107.9 no . . .
C(10) C(11) H(9) 107.8 no . . .
C(10) C(11) H(10) 109.9 no . . .
C(10) C(11) H(11) 110.7 no . . .
H(9) C(11) H(10) 109.5 no . . .
H(9) C(11) H(11) 109.5 no . . .
H(10) C(11) H(11) 109.5 no . . .
C(10) C(12) H(12) 110.3 no . . .
C(10) C(12) H(13) 109.4 no . . .
C(10) C(12) H(14) 108.7 no . . .
H(12) C(12) H(13) 109.5 no . . .
H(12) C(12) H(14) 109.5 no . . .
H(13) C(12) H(14) 109.5 no . . .
C(13) C(14) H(15) 109.8 no . . .
C(13) C(14) H(16) 109.4 no . . .
C(13) C(14) H(17) 109.2 no . . .
H(15) C(14) H(16) 109.5 no . . .
H(15) C(14) H(17) 109.5 no . . .
H(16) C(14) H(17) 109.5 no . . .
C(15) C(16) H(18) 111.3 no . . .
C(15) C(16) H(19) 107.4 no . . .
C(15) C(16) H(20) 109.7 no . . .
H(18) C(16) H(19) 109.5 no . . .
H(18) C(16) H(20) 109.5 no . . .
H(19) C(16) H(20) 109.5 no . . .
O(8) C(17) H(21) 109.2 no . . .
C(18) C(17) H(21) 109.0 no . . .
C(20) C(17) H(21) 109.0 no . . .
O(10) C(19) H(22) 109.8 no . . .
O(10) C(19) H(23) 109.5 no . . .
O(10) C(19) H(24) 109.1 no . . .
H(22) C(19) H(23) 109.5 no . . .
H(22) C(19) H(24) 109.5 no . . .
H(23) C(19) H(24) 109.5 no . . .
C(17) C(20) H(25) 108.0 no . . .
C(21) C(20) H(25) 107.9 no . . .
C(22) C(20) H(25) 108.2 no . . .
C(20) C(21) H(26) 109.0 no . . .
C(20) C(21) H(27) 109.9 no . . .
C(20) C(21) H(28) 109.6 no . . .
H(26) C(21) H(27) 109.5 no . . .
H(26) C(21) H(28) 109.5 no . . .
H(27) C(21) H(28) 109.5 no . . .
C(20) C(22) H(29) 110.1 no . . .
C(20) C(22) H(30) 108.6 no . . .
C(20) C(22) H(31) 109.7 no . . .
H(29) C(22) H(30) 109.5 no . . .
H(29) C(22) H(31) 109.5 no . . .
H(30) C(22) H(31) 109.5 no . . .
O(11) H(33) O(11) 117.8 no . . 6_665

loop_
_geom_bond_atom_site_label_1
_geom_bond_atom_site_label_2
_geom_bond_distance
_geom_bond_publ_flag
_geom_bond_site_symmetry_1
_geom_bond_site_symmetry_2
I(1) O(4) 2.155(5) yes . .
I(1) O(6) 2.171(5) yes . .
I(1) C(2) 2.096(7) yes . .
O(1) C(1) 1.348(9) yes . .
O(1) C(7) 1.489(10) yes . .
O(2) C(8) 1.204(10) yes . .
O(3) C(8) 1.315(11) yes . .
O(3) C(9) 1.458(9) yes . .
O(4) C(13) 1.287(9) yes . .
O(5) C(13) 1.206(12) yes . .
O(6) C(15) 1.305(12) yes . .
O(7) C(15) 1.201(10) yes . .
O(8) C(4) 1.377(9) yes . .
O(8) C(17) 1.426(10) yes . .
O(9) C(18) 1.189(11) yes . .
O(10) C(18) 1.341(11) yes . .
O(10) C(19) 1.432(11) yes . .
O(11) O(11) 1.44(13) yes . 2_544
O(11) O(11) 1.44(13) yes . 6_665
C(1) C(2) 1.392(11) yes . .
C(1) C(3) 1.379(10) yes . .
C(2) C(4) 1.367(10) yes . .
C(3) C(5) 1.360(12) yes . .
C(4) C(6) 1.389(18) yes . .
C(5) C(6) 1.377(13) yes . .
C(7) C(8) 1.498(7) yes . .
C(7) C(10) 1.486(12) yes . .
C(10) C(11) 1.515(15) yes . .
C(10) C(12) 1.503(9) yes . .
C(13) C(14) 1.505(13) yes . .
C(15) C(16) 1.497(14) yes . .
C(17) C(18) 1.490(9) yes . .
C(17) C(20) 1.509(13) yes . .
C(20) C(21) 1.499(12) yes . .
C(20) C(22) 1.538(13) yes . .
O(11) H(32) 0.950 no . .
O(11) H(33) 0.950 no . .
O(11) H(33) 0.722 no . 2_544
C(3) H(1) 0.950 no . .
C(5) H(2) 0.950 no . .
C(6) H(3) 0.950 no . .
C(7) H(4) 0.950 no . .
C(9) H(5) 0.950 no . .
C(9) H(6) 0.950 no . .
C(9) H(7) 0.950 no . .
C(10) H(8) 0.950 no . .
C(11) H(9) 0.950 no . .
C(11) H(10) 0.950 no . .
C(11) H(11) 0.950 no . .
C(12) H(12) 0.950 no . .
C(12) H(13) 0.950 no . .
C(12) H(14) 0.950 no . .
C(14) H(15) 0.950 no . .
C(14) H(16) 0.950 no . .
C(14) H(17) 0.950 no . .
C(16) H(18) 0.950 no . .
C(16) H(19) 0.950 no . .
C(16) H(20) 0.950 no . .
C(17) H(21) 0.950 no . .
C(19) H(22) 0.950 no . .
C(19) H(23) 0.950 no . .
C(19) H(24) 0.950 no . .
C(20) H(25) 0.950 no . .
C(21) H(26) 0.950 no . .
C(21) H(27) 0.950 no . .
C(21) H(28) 0.950 no . .
C(22) H(29) 0.950 no . .
C(22) H(30) 0.950 no . .
C(22) H(31) 0.950 no . .

loop_
_geom_contact_atom_site_label_1
_geom_contact_atom_site_label_2
_geom_contact_distance
_geom_contact_publ_flag
_geom_contact_site_symmetry_1
_geom_contact_site_symmetry_2
O(2) C(3) 3.688(9) ? . 3_654
O(2) C(7) 3.514(11) ? . 3_654
O(3) C(19) 3.314(14) ? . 6_664
O(4) C(9) 3.568(12) ? . 2_544
O(4) C(14) 3.539(11) ? . 4_655
O(5) C(5) 3.536(9) ? . 1_554
O(5) C(6) 3.421(14) ? . 1_554
O(5) C(14) 3.668(13) ? . 4_654
O(6) O(10) 3.658(7) ? . 6_664
O(6) C(19) 3.533(12) ? . 6_664
O(6) C(22) 3.518(11) ? . 6_665
O(7) O(10) 3.671(8) ? . 1_554
O(7) C(6) 3.349(16) ? . 1_554
O(9) C(9) 3.626(14) ? . 2_544
O(9) C(12) 3.369(10) ? . 4_655
O(10) O(6) 3.658(10) ? . 2_545
O(10) O(7) 3.671(8) ? . 1_556
O(10) C(15) 3.412(14) ? . 2_545
O(10) C(16) 3.394(14) ? . 2_545
O(11) O(11) 2.87(13) ? . 3_644
O(11) O(11) 2.87(13) ? . 5_765
C(3) O(2) 3.688(13) ? . 5_665
C(5) O(5) 3.536(9) ? . 1_556
C(6) O(5) 3.421(14) ? . 1_556
C(6) O(7) 3.349(16) ? . 1_556
C(7) O(2) 3.514(11) ? . 5_665
C(9) O(4) 3.568(9) ? . 6_665
C(9) O(9) 3.626(15) ? . 6_665
C(9) C(13) 3.515(11) ? . 6_665
C(12) O(9) 3.369(10) ? . 4_654
C(13) C(9) 3.515(15) ? . 2_544
C(14) O(4) 3.539(11) ? . 4_654
C(14) O(5) 3.668(13) ? . 4_655
C(15) O(10) 3.412(10) ? . 6_664
C(16) O(10) 3.394(15) ? . 6_664
C(19) O(3) 3.314(12) ? . 2_545
C(19) O(6) 3.533(15) ? . 2_545
C(22) O(6) 3.518(13) ? . 2_544
I(1) H(2) 3.598 ? . 1_554
I(1) H(3) 3.637 ? . 1_554
I(1) H(23) 3.433 ? . 6_664
O(1) H(23) 3.203 ? . 6_664
O(2) H(1) 2.887 ? . 3_654
O(2) H(4) 2.592 ? . 3_654
O(2) H(8) 3.199 ? . 5_665
O(2) H(9) 3.603 ? . 3_655
O(2) H(10) 3.020 ? . 3_655
O(2) H(14) 3.486 ? . 3_654
O(3) H(22) 2.876 ? . 6_664
O(3) H(23) 3.090 ? . 6_664
O(3) H(24) 3.461 ? . 6_664
O(3) H(29) 3.501 ? . 6_665
O(3) H(31) 3.527 ? . 6_665
O(4) H(5) 3.080 ? . 2_544
O(4) H(6) 3.290 ? . 2_544
O(4) H(16) 2.648 ? . 4_655
O(5) H(2) 3.215 ? . 1_554
O(5) H(3) 3.055 ? . 1_554
O(5) H(5) 2.943 ? . 2_544
O(5) H(15) 3.521 ? . 4_654
O(5) H(17) 2.959 ? . 4_654
O(5) H(22) 3.046 ? . 1_554
O(6) H(23) 2.715 ? . 6_664
O(6) H(29) 3.565 ? . 6_665
O(6) H(30) 2.730 ? . 6_665
O(7) H(3) 2.548 ? . 1_554
O(7) H(18) 3.115 ? . 2_544
O(7) H(21) 2.986 ? . 1_554
O(7) H(25) 3.078 ? . 6_664
O(8) H(6) 3.582 ? . 2_544
O(9) H(6) 2.773 ? . 2_544
O(9) H(12) 3.334 ? . 4_655
O(9) H(13) 2.824 ? . 4_655
O(9) H(14) 3.432 ? . 4_655
O(9) H(16) 3.542 ? . 4_655
O(9) H(17) 3.048 ? . 4_655
O(10) H(18) 2.656 ? . 2_545
O(11) H(19) 3.523 ? . 6_665
O(11) H(27) 3.652 ? . 2_544
O(11) H(27) 3.531 ? . 3_644
O(11) H(32) 2.901 ? . 3_644
O(11) H(32) 3.055 ? . 5_765
O(11) H(33) 2.081 ? . 3_644
O(11) H(33) 3.496 ? . 4_754
C(1) H(15) 3.403 ? . 4_655
C(1) H(16) 3.680 ? . 4_655
C(1) H(29) 3.192 ? . 6_665
C(2) H(15) 3.635 ? . 4_655
C(2) H(16) 3.429 ? . 4_655
C(2) H(29) 3.189 ? . 6_665
C(2) H(30) 3.640 ? . 6_665
C(3) H(15) 3.197 ? . 4_655
C(3) H(29) 3.126 ? . 6_665
C(4) H(16) 3.572 ? . 4_655
C(4) H(29) 3.140 ? . 6_665
C(4) H(30) 3.580 ? . 6_665
C(5) H(10) 3.676 ? . 1_556
C(5) H(11) 3.576 ? . 1_556
C(5) H(15) 3.254 ? . 4_655
C(5) H(29) 3.064 ? . 6_665
C(6) H(15) 3.548 ? . 4_655
C(6) H(17) 3.668 ? . 4_655
C(6) H(29) 3.080 ? . 6_665
C(7) H(9) 3.517 ? . 5_665
C(8) H(4) 3.488 ? . 3_654
C(8) H(10) 3.639 ? . 3_655
C(8) H(22) 3.700 ? . 6_664
C(9) H(10) 3.502 ? . 3_655
C(9) H(13) 3.650 ? . 3_655
C(9) H(15) 3.188 ? . 6_665
C(9) H(16) 3.664 ? . 3_655
C(9) H(22) 2.954 ? . 6_664
C(9) H(31) 3.435 ? . 6_665
C(10) H(9) 2.974 ? . 5_665
C(11) H(2) 3.205 ? . 1_554
C(11) H(7) 3.553 ? . 5_664
C(11) H(8) 3.178 ? . 3_654
C(11) H(13) 3.588 ? . 3_654
C(11) H(24) 3.325 ? . 6_664
C(12) H(7) 3.626 ? . 5_664
C(12) H(9) 3.007 ? . 5_665
C(12) H(24) 3.229 ? . 4_654
C(13) H(5) 2.769 ? . 2_544
C(13) H(6) 3.573 ? . 2_544
C(13) H(16) 3.523 ? . 4_655
C(14) H(5) 3.161 ? . 2_544
C(14) H(7) 3.691 ? . 2_544
C(14) H(16) 3.567 ? . 4_655
C(15) H(3) 3.643 ? . 1_554
C(15) H(23) 3.177 ? . 6_664
C(15) H(25) 3.399 ? . 6_664
C(15) H(30) 3.584 ? . 6_665
C(16) H(25) 3.353 ? . 6_664
C(16) H(30) 3.425 ? . 6_665
C(16) H(32) 3.516 ? . .
C(17) H(18) 3.400 ? . 2_545
C(18) H(6) 3.660 ? . 2_544
C(18) H(18) 3.564 ? . 2_545
C(19) H(5) 3.217 ? . 2_545
C(19) H(11) 3.298 ? . 2_545
C(19) H(13) 3.642 ? . 4_655
C(19) H(14) 3.527 ? . 4_655
C(19) H(18) 3.560 ? . 2_545
C(20) H(18) 3.509 ? . 2_545
C(21) H(27) 3.534 ? . 6_665
C(21) H(28) 3.529 ? . 2_544
C(22) H(6) 3.489 ? . 2_544
H(1) O(2) 2.887 ? . 5_665
H(1) H(7) 3.641 ? . 5_665
H(1) H(9) 3.675 ? . 1_556
H(1) H(10) 3.294 ? . 1_556
H(1) H(13) 3.545 ? . 3_655
H(1) H(15) 3.533 ? . 4_655
H(1) H(29) 3.644 ? . 6_665
H(2) I(1) 3.598 ? . 1_556
H(2) O(5) 3.215 ? . 1_556
H(2) C(11) 3.205 ? . 1_556
H(2) H(9) 3.528 ? . 1_556
H(2) H(10) 2.975 ? . 1_556
H(2) H(11) 2.669 ? . 1_556
H(2) H(15) 3.608 ? . 4_655
H(2) H(23) 3.672 ? . 6_665
H(2) H(24) 3.382 ? . 6_665
H(2) H(29) 3.561 ? . 6_665
H(3) I(1) 3.637 ? . 1_556
H(3) O(5) 3.055 ? . 1_556
H(3) O(7) 2.548 ? . 1_556
H(3) C(15) 3.643 ? . 1_556
H(3) H(25) 3.637 ? . 6_665
H(3) H(29) 3.558 ? . 6_665
H(4) O(2) 2.592 ? . 5_665
H(4) C(8) 3.488 ? . 5_665
H(4) H(8) 3.376 ? . 5_665
H(4) H(9) 3.160 ? . 5_665
H(5) O(4) 3.080 ? . 6_665
H(5) O(5) 2.943 ? . 6_665
H(5) C(13) 2.769 ? . 6_665
H(5) C(14) 3.161 ? . 6_665
H(5) C(19) 3.217 ? . 6_664
H(5) H(14) 3.372 ? . 3_654
H(5) H(15) 2.631 ? . 6_665
H(5) H(22) 2.373 ? . 6_664
H(5) H(23) 3.510 ? . 6_664
H(5) H(24) 3.420 ? . 6_664
H(5) H(31) 3.656 ? . 6_665
H(6) O(4) 3.290 ? . 6_665
H(6) O(8) 3.582 ? . 6_665
H(6) O(9) 2.773 ? . 6_665
H(6) C(13) 3.573 ? . 6_665
H(6) C(18) 3.660 ? . 6_665
H(6) C(22) 3.489 ? . 6_665
H(6) H(12) 3.672 ? . 3_655
H(6) H(13) 3.404 ? . 3_655
H(6) H(15) 3.612 ? . 6_665
H(6) H(16) 3.200 ? . 3_655
H(6) H(22) 3.249 ? . 6_664
H(6) H(29) 3.358 ? . 6_665
H(6) H(31) 2.774 ? . 6_665
H(7) C(11) 3.553 ? . 3_655
H(7) C(12) 3.626 ? . 3_655
H(7) C(14) 3.691 ? . 6_665
H(7) H(1) 3.641 ? . 3_654
H(7) H(10) 2.611 ? . 3_655
H(7) H(12) 3.247 ? . 3_655
H(7) H(13) 3.221 ? . 3_655
H(7) H(15) 2.929 ? . 6_665
H(7) H(16) 3.432 ? . 3_655
H(8) O(2) 3.199 ? . 3_654
H(8) C(11) 3.178 ? . 5_665
H(8) H(4) 3.376 ? . 3_654
H(8) H(8) 3.494 ? . 3_654
H(8) H(8) 3.494 ? . 5_665
H(8) H(9) 2.326 ? . 5_665
H(8) H(10) 3.312 ? . 5_665
H(9) O(2) 3.603 ? . 5_664
H(9) C(7) 3.517 ? . 3_654
H(9) C(10) 2.974 ? . 3_654
H(9) C(12) 3.007 ? . 3_654
H(9) H(1) 3.675 ? . 1_554
H(9) H(2) 3.528 ? . 1_554
H(9) H(4) 3.160 ? . 3_654
H(9) H(8) 2.326 ? . 3_654
H(9) H(13) 2.750 ? . 3_654
H(9) H(14) 2.850 ? . 3_654
H(9) H(24) 3.014 ? . 6_664
H(10) O(2) 3.020 ? . 5_664
H(10) C(5) 3.676 ? . 1_554
H(10) C(8) 3.639 ? . 5_664
H(10) C(9) 3.502 ? . 5_664
H(10) H(1) 3.294 ? . 1_554
H(10) H(2) 2.975 ? . 1_554
H(10) H(7) 2.611 ? . 5_664
H(10) H(8) 3.312 ? . 3_654
H(11) C(5) 3.576 ? . 1_554
H(11) C(19) 3.298 ? . 6_664
H(11) H(2) 2.669 ? . 1_554
H(11) H(23) 2.975 ? . 6_664
H(11) H(24) 2.759 ? . 6_664
H(12) O(9) 3.334 ? . 4_654
H(12) H(6) 3.672 ? . 5_664
H(12) H(7) 3.247 ? . 5_664
H(13) O(9) 2.824 ? . 4_654
H(13) C(9) 3.650 ? . 5_664
H(13) C(11) 3.588 ? . 5_665
H(13) C(19) 3.642 ? . 4_654
H(13) H(1) 3.545 ? . 5_664
H(13) H(6) 3.404 ? . 5_664
H(13) H(7) 3.221 ? . 5_664
H(13) H(9) 2.750 ? . 5_665
H(13) H(24) 2.758 ? . 4_654
H(14) O(2) 3.486 ? . 5_665
H(14) O(9) 3.432 ? . 4_654
H(14) C(19) 3.527 ? . 4_654
H(14) H(5) 3.372 ? . 5_665
H(14) H(9) 2.850 ? . 5_665
H(14) H(22) 3.357 ? . 4_654
H(14) H(24) 2.834 ? . 4_654
H(15) O(5) 3.521 ? . 4_655
H(15) C(1) 3.403 ? . 4_654
H(15) C(2) 3.635 ? . 4_654
H(15) C(3) 3.197 ? . 4_654
H(15) C(5) 3.254 ? . 4_654
H(15) C(6) 3.548 ? . 4_654
H(15) C(9) 3.188 ? . 2_544
H(15) H(1) 3.533 ? . 4_654
H(15) H(2) 3.608 ? . 4_654
H(15) H(5) 2.631 ? . 2_544
H(15) H(6) 3.612 ? . 2_544
H(15) H(7) 2.929 ? . 2_544
H(15) H(16) 3.497 ? . 4_655
H(16) O(4) 2.648 ? . 4_654
H(16) O(9) 3.542 ? . 4_654
H(16) C(1) 3.680 ? . 4_654
H(16) C(2) 3.429 ? . 4_654
H(16) C(4) 3.572 ? . 4_654
H(16) C(9) 3.664 ? . 5_664
H(16) C(13) 3.523 ? . 4_654
H(16) C(14) 3.567 ? . 4_654
H(16) H(6) 3.200 ? . 5_664
H(16) H(7) 3.432 ? . 5_664
H(16) H(15) 3.497 ? . 4_654
H(16) H(17) 3.166 ? . 4_654
H(17) O(5) 2.959 ? . 4_655
H(17) O(9) 3.048 ? . 4_654
H(17) C(6) 3.668 ? . 4_654
H(17) H(16) 3.166 ? . 4_655
H(18) O(7) 3.115 ? . 6_665
H(18) O(10) 2.656 ? . 6_664
H(18) C(17) 3.400 ? . 6_664
H(18) C(18) 3.564 ? . 6_664
H(18) C(19) 3.560 ? . 6_664
H(18) C(20) 3.509 ? . 6_664
H(18) H(19) 3.506 ? . 6_665
H(18) H(21) 2.874 ? . 6_664
H(18) H(23) 3.392 ? . 6_664
H(18) H(25) 2.907 ? . 6_664
H(18) H(28) 3.629 ? . 6_664
H(18) H(30) 3.556 ? . 6_665
H(19) O(11) 3.523 ? . 2_544
H(19) H(18) 3.506 ? . 2_544
H(19) H(20) 3.447 ? . 2_544
H(19) H(25) 3.312 ? . 6_664
H(19) H(32) 3.028 ? . .
H(19) H(32) 2.981 ? . 2_544
H(19) H(33) 3.318 ? . 3_644
H(19) H(33) 3.686 ? . 4_754
H(20) H(19) 3.447 ? . 6_665
H(20) H(26) 3.176 ? . 6_665
H(20) H(27) 3.547 ? . 6_665
H(20) H(30) 2.793 ? . 6_665
H(20) H(32) 3.145 ? . .
H(21) O(7) 2.986 ? . 1_556
H(21) H(18) 2.874 ? . 2_545
H(21) H(25) 3.690 ? . 6_665
H(22) O(3) 2.876 ? . 2_545
H(22) O(5) 3.046 ? . 1_556
H(22) C(8) 3.700 ? . 2_545
H(22) C(9) 2.954 ? . 2_545
H(22) H(5) 2.373 ? . 2_545
H(22) H(6) 3.249 ? . 2_545
H(22) H(14) 3.357 ? . 4_655
H(22) H(31) 3.466 ? . 1_556
H(23) I(1) 3.433 ? . 2_545
H(23) O(1) 3.203 ? . 2_545
H(23) O(3) 3.090 ? . 2_545
H(23) O(6) 2.715 ? . 2_545
H(23) C(15) 3.177 ? . 2_545
H(23) H(2) 3.672 ? . 2_544
H(23) H(5) 3.510 ? . 2_545
H(23) H(11) 2.975 ? . 2_545
H(23) H(18) 3.392 ? . 2_545
H(23) H(30) 3.566 ? . 1_556
H(23) H(31) 3.585 ? . 1_556
H(24) O(3) 3.461 ? . 2_545
H(24) C(11) 3.325 ? . 2_545
H(24) C(12) 3.229 ? . 4_655
H(24) H(2) 3.382 ? . 2_544
H(24) H(5) 3.420 ? . 2_545
H(24) H(9) 3.014 ? . 2_545
H(24) H(11) 2.759 ? . 2_545
H(24) H(13) 2.758 ? . 4_655
H(24) H(14) 2.834 ? . 4_655
H(25) O(7) 3.078 ? . 2_545
H(25) C(15) 3.399 ? . 2_545
H(25) C(16) 3.353 ? . 2_545
H(25) H(3) 3.637 ? . 2_544
H(25) H(18) 2.907 ? . 2_545
H(25) H(19) 3.312 ? . 2_545
H(25) H(21) 3.690 ? . 2_544
H(26) H(20) 3.176 ? . 2_544
H(27) O(11) 3.531 ? . 5_765
H(27) O(11) 3.652 ? . 6_665
H(27) C(21) 3.534 ? . 2_544
H(27) H(20) 3.547 ? . 2_544
H(27) H(28) 2.656 ? . 2_544
H(27) H(33) 3.429 ? . 5_765
H(27) H(33) 3.493 ? . 6_665
H(28) C(21) 3.529 ? . 6_665
H(28) H(18) 3.629 ? . 2_545
H(28) H(27) 2.656 ? . 6_665
H(28) H(30) 3.485 ? . 6_665
H(28) H(33) 3.675 ? . 5_765
H(29) O(3) 3.501 ? . 2_544
H(29) O(6) 3.565 ? . 2_544
H(29) C(1) 3.192 ? . 2_544
H(29) C(2) 3.189 ? . 2_544
H(29) C(3) 3.126 ? . 2_544
H(29) C(4) 3.140 ? . 2_544
H(29) C(5) 3.064 ? . 2_544
H(29) C(6) 3.080 ? . 2_544
H(29) H(1) 3.644 ? . 2_544
H(29) H(2) 3.561 ? . 2_544
H(29) H(3) 3.558 ? . 2_544
H(29) H(6) 3.358 ? . 2_544
H(30) O(6) 2.730 ? . 2_544
H(30) C(2) 3.640 ? . 2_544
H(30) C(4) 3.580 ? . 2_544
H(30) C(15) 3.584 ? . 2_544
H(30) C(16) 3.425 ? . 2_544
H(30) H(18) 3.556 ? . 2_544
H(30) H(20) 2.793 ? . 2_544
H(30) H(23) 3.566 ? . 1_554
H(30) H(28) 3.485 ? . 2_544
H(31) O(3) 3.527 ? . 2_544
H(31) C(9) 3.435 ? . 2_544
H(31) H(5) 3.656 ? . 2_544
H(31) H(6) 2.774 ? . 2_544
H(31) H(22) 3.466 ? . 1_554
H(31) H(23) 3.585 ? . 1_554
H(32) O(11) 3.055 ? . 3_644
H(32) O(11) 2.901 ? . 5_765
H(32) C(16) 3.516 ? . .
H(32) H(19) 3.028 ? . .
H(32) H(19) 2.981 ? . 6_665
H(32) H(20) 3.145 ? . .
H(32) H(32) 3.223 ? . 3_644
H(32) H(32) 3.223 ? . 5_765
H(32) H(33) 2.183 ? . 3_644
H(32) H(33) 3.561 ? . 4_754
H(33) O(11) 3.496 ? . 4_755
H(33) O(11) 2.081 ? . 5_765
H(33) H(19) 3.686 ? . 4_755
H(33) H(19) 3.318 ? . 5_765
H(33) H(27) 3.493 ? . 2_544
H(33) H(27) 3.429 ? . 3_644
H(33) H(28) 3.675 ? . 3_644
H(33) H(32) 3.561 ? . 4_755
H(33) H(32) 2.183 ? . 5_765
H(33) H(33) 3.000 ? . 3_644
H(33) H(33) 3.000 ? . 5_765

loop_
_geom_torsion_atom_site_label_1
_geom_torsion_atom_site_label_2
_geom_torsion_atom_site_label_3
_geom_torsion_atom_site_label_4
_geom_torsion
_geom_torsion_publ_flag
_geom_torsion_site_symmetry_1
_geom_torsion_site_symmetry_2
_geom_torsion_site_symmetry_3
_geom_torsion_site_symmetry_4
O(4) I(1) O(6) C(15) 175.6(8) ? . . . .
O(6) I(1) O(4) C(13) 176.4(8) ? . . . .
O(4) I(1) C(2) C(1) -72.2(5) ? . . . .
O(4) I(1) C(2) C(4) 106.4(4) ? . . . .
C(2) I(1) O(4) C(13) 177.0(5) ? . . . .
O(6) I(1) C(2) C(1) 107.7(5) ? . . . .
O(6) I(1) C(2) C(4) -73.7(5) ? . . . .
C(2) I(1) O(6) C(15) 175.0(6) ? . . . .
C(1) O(1) C(7) C(8) 88.0(7) ? . . . .
C(1) O(1) C(7) C(10) -147.9(5) ? . . . .
C(7) O(1) C(1) C(2) 173.4(5) ? . . . .
C(7) O(1) C(1) C(3) -5.6(9) ? . . . .
C(9) O(3) C(8) O(2) 3.3(13) ? . . . .
C(9) O(3) C(8) C(7) -173.2(7) ? . . . .
I(1) O(4) C(13) O(5) 4.4(11) ? . . . .
I(1) O(4) C(13) C(14) -178.4(6) ? . . . .
I(1) O(6) C(15) O(7) 1.6(12) ? . . . .
I(1) O(6) C(15) C(16) 179.3(7) ? . . . .
C(4) O(8) C(17) C(18) 73.8(7) ? . . . .
C(4) O(8) C(17) C(20) -163.6(5) ? . . . .
C(17) O(8) C(4) C(2) 177.9(5) ? . . . .
C(17) O(8) C(4) C(6) -0.0(8) ? . . . .
C(19) O(10) C(18) O(9) 0.0(12) ? . . . .
C(19) O(10) C(18) C(17) -179.3(8) ? . . . .
O(1) C(1) C(2) I(1) -2.0(7) ? . . . .
O(1) C(1) C(2) C(4) 179.5(5) ? . . . .
O(1) C(1) C(3) C(5) 179.3(6) ? . . . .
C(2) C(1) C(3) C(5) 0.3(7) ? . . . .
C(3) C(1) C(2) I(1) 177.2(5) ? . . . .
C(3) C(1) C(2) C(4) -1.4(9) ? . . . .
I(1) C(2) C(4) O(8) 4.8(7) ? . . . .
I(1) C(2) C(4) C(6) -177.3(4) ? . . . .
C(1) C(2) C(4) O(8) -176.7(5) ? . . . .
C(1) C(2) C(4) C(6) 1.3(9) ? . . . .
C(1) C(3) C(5) C(6) 0.9(11) ? . . . .
O(8) C(4) C(6) C(5) 177.7(6) ? . . . .
C(2) C(4) C(6) C(5) -0.2(7) ? . . . .
C(3) C(5) C(6) C(4) -0.9(11) ? . . . .
O(1) C(7) C(8) O(2) 166.7(7) ? . . . .
O(1) C(7) C(8) O(3) -16.6(9) ? . . . .
O(1) C(7) C(10) C(11) -50.2(7) ? . . . .
O(1) C(7) C(10) C(12) 71.0(9) ? . . . .
C(8) C(7) C(10) C(11) 71.8(9) ? . . . .
C(8) C(7) C(10) C(12) -167.0(8) ? . . . .
C(10) C(7) C(8) O(2) 46.9(11) ? . . . .
C(10) C(7) C(8) O(3) -136.4(8) ? . . . .
O(8) C(17) C(18) O(9) 20.6(12) ? . . . .
O(8) C(17) C(18) O(10) -160.0(6) ? . . . .
O(8) C(17) C(20) C(21) 70.1(9) ? . . . .
O(8) C(17) C(20) C(22) -53.2(7) ? . . . .
C(18) C(17) C(20) C(21) -169.4(8) ? . . . .
C(18) C(17) C(20) C(22) 67.3(9) ? . . . .
C(20) C(17) C(18) O(9) -98.8(11) ? . . . .
C(20) C(17) C(18) O(10) 80.5(8) ? . . . .
